data_7011016
loop_
_publ_author_name
'Zbigniew Ciunik'
'Juliusz A. Wolny'
'Miko\/laj F. Rudolf'
'Stanis\/law Wo\/lowiec'

_publ_section_title
;
 cis--trans isomerism and rotational isomerism in triazene-1-oxide
 bis-chelates of palladium(II)
;
_journal_issue 6
_journal_name_full 'J. Chem. Soc., Dalton Trans.'
_journal_page_first 885
_journal_page_last 895
_journal_paper_doi 10.1039/b106652h
_journal_year 2002
_chemical_formula_sum 'C22 H32 N6 O2 Pd'
_chemical_formula_weight 518.94
_space_group_IT_number 15
_symmetry_space_group_name_Hall '-C 2yc'
_symmetry_space_group_name_H-M 'C 1 2/c 1'
_atom_sites_solution_hydrogens geom
_atom_sites_solution_primary direct
_atom_sites_solution_secondary difmap
_audit_creation_method SHELXL-97
_cell_angle_alpha 90.00
_cell_angle_beta 122.72(3)
_cell_angle_gamma 90.00
_cell_formula_units_Z 4
_cell_length_a 28.306(8)
_cell_length_b 5.9950(10)
_cell_length_c 17.074(4)
_cell_measurement_temperature 293(2)
_cell_volume 2437.6(13)
_computing_structure_refinement 'SHELXL-97 (Sheldrick, 1997)'
_computing_structure_solution 'SHELXS-97 (Sheldrick, 1990)'
_diffrn_ambient_temperature 293(2)
_diffrn_measured_fraction_theta_full 0.367
_diffrn_measured_fraction_theta_max 0.367
_diffrn_radiation_monochromator graphite
_diffrn_radiation_source 'fine-focus sealed tube'
_diffrn_radiation_type MoK\a
_diffrn_radiation_wavelength 0.71069
_diffrn_reflns_av_R_equivalents 0.0145
_diffrn_reflns_av_sigmaI/netI 0.0206
_diffrn_reflns_limit_h_max 28
_diffrn_reflns_limit_h_min -33
_diffrn_reflns_limit_k_max 7
_diffrn_reflns_limit_k_min 0
_diffrn_reflns_limit_l_max 20
_diffrn_reflns_limit_l_min 0
_diffrn_reflns_number 1651
_diffrn_reflns_theta_full 25.00
_diffrn_reflns_theta_max 25.00
_diffrn_reflns_theta_min 2.39
_exptl_absorpt_coefficient_mu 0.790
_exptl_absorpt_correction_T_max 0.8580
_exptl_absorpt_correction_T_min 0.7975
_exptl_crystal_density_diffrn 1.414
_exptl_crystal_density_method 'not measured'
_exptl_crystal_F_000 1072
_exptl_crystal_size_max 0.30
_exptl_crystal_size_mid 0.30
_exptl_crystal_size_min 0.20
_refine_diff_density_max 0.879
_refine_diff_density_min -0.843
_refine_diff_density_rms 0.087
_refine_ls_extinction_method none
_refine_ls_goodness_of_fit_ref 1.180
_refine_ls_hydrogen_treatment mixed
_refine_ls_matrix_type full
_refine_ls_number_parameters 206
_refine_ls_number_reflns 1580
_refine_ls_number_restraints 0
_refine_ls_restrained_S_all 1.180
_refine_ls_R_factor_all 0.0324
_refine_ls_R_factor_gt 0.0324
_refine_ls_shift/su_max 0.273
_refine_ls_shift/su_mean 0.014
_refine_ls_structure_factor_coef Fsqd
_refine_ls_weighting_details 'w=1/[\s^2^(Fo^2^)+(0.0694P)^2^+5.1179P] where P=(Fo^2^+2Fc^2^)/3'
_refine_ls_weighting_scheme calc
_refine_ls_wR_factor_gt 0.1040
_refine_ls_wR_factor_ref 0.1040
_reflns_number_gt 1580
_reflns_number_total 1580
_reflns_threshold_expression >2sigma(I)
_cod_data_source_file b106652h.txt
_cod_data_source_block cmpd_1
_cod_depositor_comments
;
The following automatic conversions were performed:

'_refine_ls_weighting_scheme' value 'calc
w=1/[\s^2^(Fo^2^)+(0.0694P)^2^+5.1179P] where P=(Fo^2^+2Fc^2^)/3' was
changed to 'calc'. New tag '_refine_ls_weighting_details' was
created. The value of the new tag was set to
'w=1/[\s^2^(Fo^2^)+(0.0694P)^2^+5.1179P] where P=(Fo^2^+2Fc^2^)/3'.

Automatic conversion script
Id: cif_fix_values 3143 2015-03-26 13:38:13Z robertas 
;
_cod_original_cell_volume 2437.6(10)
_cod_database_code 7011016

loop_
_symmetry_equiv_pos_as_xyz
'x, y, z'
'x, -y, z+1/2'
'x+1/2, y+1/2, z'
'x+1/2, -y+1/2, z+1/2'
'-x, -y, -z'
'-x, y, -z-1/2'
'-x+1/2, -y+1/2, -z'
'-x+1/2, y+1/2, -z-1/2'

loop_
_atom_site_label
_atom_site_type_symbol
_atom_site_fract_x
_atom_site_fract_y
_atom_site_fract_z
_atom_site_U_iso_or_equiv
_atom_site_adp_type
_atom_site_occupancy
_atom_site_calc_flag
_atom_site_refinement_flags
_atom_site_disorder_assembly
_atom_site_disorder_group
Pd1 Pd 0.5000 0.0000 0.5000 0.03451(19) Uani 1 d S . .
O1 O 0.52398(14) 0.1964(6) 0.4340(2) 0.0462(8) Uani 1 d . . .
N1 N 0.57941(16) 0.1673(7) 0.4693(3) 0.0442(9) Uani 1 d . . .
N2 N 0.60827(17) 0.0181(6) 0.5313(3) 0.0412(9) Uani 1 d . . .
N3 N 0.57968(16) -0.0951(7) 0.5580(3) 0.0394(8) Uani 1 d . . .
C1 C 0.61325(18) -0.2505(8) 0.6312(3) 0.0363(10) Uani 1 d . . .
C2 C 0.5889(2) -0.4463(8) 0.6367(3) 0.0413(11) Uani 1 d . . .
C3 C 0.6213(2) -0.6013(10) 0.7074(4) 0.0457(11) Uani 1 d . . .
C4 C 0.6777(2) -0.5606(9) 0.7738(3) 0.0443(12) Uani 1 d . . .
C5 C 0.7008(2) -0.3634(10) 0.7662(4) 0.0509(13) Uani 1 d . . .
C6 C 0.6699(2) -0.2101(10) 0.6969(4) 0.0464(12) Uani 1 d . . .
C7 C 0.6031(2) 0.2807(9) 0.4194(4) 0.0483(12) Uani 1 d . . .
C8 C 0.5744(5) 0.5051(11) 0.3861(7) 0.082(3) Uani 1 d . . .
C9 C 0.6655(4) 0.303(3) 0.4848(8) 0.140(7) Uani 1 d . . .
C10 C 0.5885(4) 0.1362(14) 0.3364(6) 0.078(2) Uani 1 d . . .
C41 C 0.7130(3) -0.7239(13) 0.8520(4) 0.0630(16) Uani 1 d . . .
H2 H 0.549(3) -0.484(8) 0.594(5) 0.062(18) Uiso 1 d . . .
H3 H 0.602(2) -0.729(10) 0.708(4) 0.057(16) Uiso 1 d . . .
H5 H 0.741(2) -0.339(10) 0.812(4) 0.063(17) Uiso 1 d . . .
H6 H 0.685(2) -0.086(11) 0.697(4) 0.047(14) Uiso 1 d . . .
H81 H 0.534(7) 0.510(19) 0.351(12) 0.21(8) Uiso 1 d . . .
H82 H 0.593(3) 0.578(11) 0.359(4) 0.063(17) Uiso 1 d . . .
H83 H 0.580(3) 0.587(14) 0.436(6) 0.09(3) Uiso 1 d . . .
H91 H 0.680(4) 0.363(19) 0.450(7) 0.14(4) Uiso 1 d . . .
H92 H 0.679(4) 0.250(18) 0.517(7) 0.10(4) Uiso 1 d . . .
H93 H 0.672(4) 0.427(18) 0.545(8) 0.13(4) Uiso 1 d . . .
H101 H 0.609(5) -0.002(14) 0.356(7) 0.12(4) Uiso 1 d . . .
H102 H 0.606(3) 0.191(13) 0.309(5) 0.09(2) Uiso 1 d . . .
H103 H 0.547(4) 0.155(19) 0.292(7) 0.15(4) Uiso 1 d . . .
H411 H 0.716(3) -0.680(13) 0.916(6) 0.11(3) Uiso 1 d . . .
H412 H 0.747(4) -0.742(14) 0.866(6) 0.11(3) Uiso 1 d . . .
H413 H 0.692(3) -0.845(15) 0.848(6) 0.10(3) Uiso 1 d . . .

loop_
_atom_site_aniso_label
_atom_site_aniso_U_11
_atom_site_aniso_U_22
_atom_site_aniso_U_33
_atom_site_aniso_U_23
_atom_site_aniso_U_13
_atom_site_aniso_U_12
Pd1 0.0355(3) 0.0390(3) 0.0300(3) 0.0036(2) 0.0184(2) 0.0004(2)
O1 0.0447(18) 0.049(2) 0.0461(18) 0.0144(16) 0.0256(16) 0.0037(16)
N1 0.042(2) 0.055(2) 0.038(2) 0.007(2) 0.0226(18) -0.003(2)
N2 0.043(2) 0.047(2) 0.0373(19) 0.002(2) 0.0240(17) -0.002(2)
N3 0.041(2) 0.045(2) 0.035(2) 0.0021(18) 0.0217(17) 0.0005(19)
C1 0.038(2) 0.042(2) 0.034(2) 0.002(2) 0.0223(19) 0.003(2)
C2 0.042(3) 0.042(3) 0.036(2) -0.0006(19) 0.019(2) -0.002(2)
C3 0.056(3) 0.041(3) 0.048(3) -0.001(2) 0.032(3) 0.001(3)
C4 0.051(3) 0.046(3) 0.039(2) 0.006(2) 0.026(2) 0.014(2)
C5 0.040(3) 0.059(4) 0.048(3) 0.004(3) 0.020(2) 0.006(3)
C6 0.042(3) 0.050(3) 0.046(3) 0.003(2) 0.022(2) -0.005(2)
C7 0.052(3) 0.054(3) 0.045(3) 0.006(2) 0.030(2) -0.010(2)
C8 0.144(8) 0.047(3) 0.103(6) 0.017(4) 0.098(7) 0.006(4)
C9 0.060(5) 0.244(17) 0.086(7) 0.073(10) 0.021(5) -0.044(7)
C10 0.124(7) 0.069(5) 0.086(5) 0.001(4) 0.086(6) 0.000(5)
C41 0.066(4) 0.066(4) 0.054(4) 0.019(3) 0.030(3) 0.021(4)

loop_
_atom_type_symbol
_atom_type_description
_atom_type_scat_dispersion_real
_atom_type_scat_dispersion_imag
_atom_type_scat_source
C C 0.0033 0.0016 'International Tables Vol C Tables 4.2.6.8 and 6.1.1.4'
H H 0.0000 0.0000 'International Tables Vol C Tables 4.2.6.8 and 6.1.1.4'
N N 0.0061 0.0033 'International Tables Vol C Tables 4.2.6.8 and 6.1.1.4'
O O 0.0106 0.0060 'International Tables Vol C Tables 4.2.6.8 and 6.1.1.4'
Pd Pd -0.9988 1.0072 'International Tables Vol C Tables 4.2.6.8 and 6.1.1.4'

loop_
_geom_angle_atom_site_label_1
_geom_angle_atom_site_label_2
_geom_angle_atom_site_label_3
_geom_angle
_geom_angle_site_symmetry_1
_geom_angle_site_symmetry_3
_geom_angle_publ_flag
O1 Pd1 O1 180.0 5_656 . ?
O1 Pd1 N3 79.04(15) 5_656 5_656 ?
O1 Pd1 N3 100.96(15) . 5_656 ?
O1 Pd1 N3 100.96(15) 5_656 . ?
O1 Pd1 N3 79.04(15) . . ?
N3 Pd1 N3 180.000(1) 5_656 . ?
N1 O1 Pd1 109.9(2) . . ?
N2 N1 O1 121.6(4) . . ?
N2 N1 C7 120.1(4) . . ?
O1 N1 C7 117.0(4) . . ?
N1 N2 N3 114.2(4) . . ?
N2 N3 C1 113.4(4) . . ?
N2 N3 Pd1 115.1(3) . . ?
C1 N3 Pd1 131.2(3) . . ?
C2 C1 C6 119.3(4) . . ?
C2 C1 N3 119.3(4) . . ?
C6 C1 N3 121.4(4) . . ?
C1 C2 C3 120.0(5) . . ?
C4 C3 C2 120.9(5) . . ?
C5 C4 C3 117.5(5) . . ?
C5 C4 C41 120.9(5) . . ?
C3 C4 C41 121.6(6) . . ?
C6 C5 C4 122.4(5) . . ?
C5 C6 C1 119.8(5) . . ?
N1 C7 C9 109.0(5) . . ?
N1 C7 C10 107.0(5) . . ?
C9 C7 C10 111.3(10) . . ?
N1 C7 C8 107.6(5) . . ?
C9 C7 C8 112.2(10) . . ?
C10 C7 C8 109.7(6) . . ?

loop_
_geom_bond_atom_site_label_1
_geom_bond_atom_site_label_2
_geom_bond_distance
_geom_bond_site_symmetry_2
_geom_bond_publ_flag
Pd1 O1 1.987(3) 5_656 ?
Pd1 O1 1.987(3) . ?
Pd1 N3 1.994(4) 5_656 ?
Pd1 N3 1.994(4) . ?
O1 N1 1.354(5) . ?
N1 N2 1.285(5) . ?
N1 C7 1.501(6) . ?
N2 N3 1.313(6) . ?
N3 C1 1.431(6) . ?
C1 C2 1.390(7) . ?
C1 C6 1.394(7) . ?
C2 C3 1.401(8) . ?
C3 C4 1.393(7) . ?
C4 C5 1.390(8) . ?
C4 C41 1.515(7) . ?
C5 C6 1.375(7) . ?
C7 C9 1.500(11) . ?
C7 C10 1.516(9) . ?
C7 C8 1.514(9) . ?

loop_
_geom_torsion_atom_site_label_1
_geom_torsion_atom_site_label_2
_geom_torsion_atom_site_label_3
_geom_torsion_atom_site_label_4
_geom_torsion
_geom_torsion_site_symmetry_1
_geom_torsion_site_symmetry_2
_geom_torsion_site_symmetry_3
_geom_torsion_site_symmetry_4
_geom_torsion_publ_flag
O1 Pd1 O1 N1 -77(100) 5_656 . . . ?
N3 Pd1 O1 N1 175.6(3) 5_656 . . . ?
N3 Pd1 O1 N1 -4.4(3) . . . . ?
Pd1 O1 N1 N2 5.0(5) . . . . ?
Pd1 O1 N1 C7 172.3(3) . . . . ?
O1 N1 N2 N3 -1.9(6) . . . . ?
C7 N1 N2 N3 -168.9(4) . . . . ?
N1 N2 N3 C1 -176.3(4) . . . . ?
N1 N2 N3 Pd1 -2.3(5) . . . . ?
O1 Pd1 N3 N2 -176.2(3) 5_656 . . . ?
O1 Pd1 N3 N2 3.8(3) . . . . ?
N3 Pd1 N3 N2 50(100) 5_656 . . . ?
O1 Pd1 N3 C1 -3.5(4) 5_656 . . . ?
O1 Pd1 N3 C1 176.5(4) . . . . ?
N3 Pd1 N3 C1 -137(100) 5_656 . . . ?
N2 N3 C1 C2 -149.1(4) . . . . ?
Pd1 N3 C1 C2 38.1(6) . . . . ?
N2 N3 C1 C6 30.6(6) . . . . ?
Pd1 N3 C1 C6 -142.1(4) . . . . ?
C6 C1 C2 C3 -0.3(7) . . . . ?
N3 C1 C2 C3 179.5(4) . . . . ?
C1 C2 C3 C4 1.0(8) . . . . ?
C2 C3 C4 C5 -1.2(7) . . . . ?
C2 C3 C4 C41 178.6(5) . . . . ?
C3 C4 C5 C6 0.7(8) . . . . ?
C41 C4 C5 C6 -179.1(5) . . . . ?
C4 C5 C6 C1 0.0(8) . . . . ?
C2 C1 C6 C5 -0.2(7) . . . . ?
N3 C1 C6 C5 -180.0(5) . . . . ?
N2 N1 C7 C9 -33.4(11) . . . . ?
O1 N1 C7 C9 159.1(10) . . . . ?
N2 N1 C7 C10 87.0(6) . . . . ?
O1 N1 C7 C10 -80.5(6) . . . . ?
N2 N1 C7 C8 -155.3(6) . . . . ?
O1 N1 C7 C8 37.2(7) . . . . ?
